data_2012461
loop_
_publ_author_name
'Low, John Nicolson'
'Cobo, Justo'
'Nogueras, Manuel'
'S\'anchez, Adolfo'
'Insuasty, Braulio'
'Torres, Harlen'

_publ_section_title
;
 Supramolecular structures of 5-[3-(4-methylphenyl)- and
 5-[3-(4-chlorophenyl)-2-propenylidene]-2,2-dimethyl-1,3-dioxane-4,6-dione
;
_journal_issue 1
_journal_name_full 'Acta Crystallographica Section C'
_journal_page_first o39
_journal_page_last o41
_journal_paper_doi 10.1107/S0108270101018765
_journal_volume 58
_journal_year 2002
_chemical_formula_moiety 'C16 H16 O4'
_chemical_formula_sum 'C16 H16 O4'
_chemical_formula_weight 272.29
_chemical_melting_point 401
_chemical_name_systematic
;
5-(3-(4-methylphenyl)-2-propenylidene]-2,2-dimethyl-[1,3]
dioxane-4,6-dione
;
_space_group_IT_number 2
_symmetry_cell_setting triclinic
_symmetry_space_group_name_Hall '-P 1'
_symmetry_space_group_name_H-M 'P -1'
_atom_sites_solution_hydrogens geom
_atom_sites_solution_primary direct
_atom_sites_solution_secondary difmap
_cell_angle_alpha 91.217(2)
_cell_angle_beta 114.640(3)
_cell_angle_gamma 113.7590(15)
_cell_formula_units_Z 4
_cell_length_a 11.2891(3)
_cell_length_b 11.4128(4)
_cell_length_c 13.4504(5)
_cell_measurement_reflns_used 6331
_cell_measurement_temperature 120.0(10)
_cell_measurement_theta_max 27.45
_cell_measurement_theta_min 2.91
_cell_volume 1403.88(10)
_computing_cell_refinement 'DENZO-SMN (Otwinowski & Minor, 1997)'
_computing_data_collection 'Kappa-CCD server software (Nonius, 1997)'
_computing_data_reduction 'DENZO-SMN (Otwinowski & Minor, 1997)'
_computing_molecular_graphics 'ORTEP (Johnson, 1976), PLATON (Spek, 2001)'
_computing_publication_material 'SHELXL-97  and WordPerfect macro PRPKAPPA (Ferguson, 2000)'
_computing_structure_refinement 'SHELXL-97 (Sheldrick, 1997)'
_computing_structure_solution 'SHELXS-97 (Sheldrick, 1997)'
_diffrn_ambient_temperature 120.0(10)
_diffrn_measured_fraction_theta_full .995
_diffrn_measured_fraction_theta_max .986
_diffrn_measurement_device_type Kappa-CCD
_diffrn_measurement_method '\f scans and \w scans with \k offsets'
_diffrn_radiation_monochromator graphite
_diffrn_radiation_source 'fine-focus sealed X-ray tube'
_diffrn_radiation_type 'Mo K\a'
_diffrn_radiation_wavelength .71073
_diffrn_reflns_av_R_equivalents .080
_diffrn_reflns_av_sigmaI/netI .1011
_diffrn_reflns_limit_h_max 14
_diffrn_reflns_limit_h_min -14
_diffrn_reflns_limit_k_max 14
_diffrn_reflns_limit_k_min -14
_diffrn_reflns_limit_l_max 17
_diffrn_reflns_limit_l_min -17
_diffrn_reflns_number 21945
_diffrn_reflns_theta_full 25.00
_diffrn_reflns_theta_max 27.45
_diffrn_reflns_theta_min 2.91
_diffrn_standards_decay_% negligible
_exptl_absorpt_coefficient_mu .092
_exptl_absorpt_correction_T_max .9986
_exptl_absorpt_correction_T_min .9908
_exptl_absorpt_correction_type multi-scan
_exptl_absorpt_process_details 'DENZO-SMN (Otwinowski & Minor, 1997)'
_exptl_crystal_colour colourless
_exptl_crystal_density_diffrn 1.288
_exptl_crystal_density_method 'not measured'
_exptl_crystal_description lath
_exptl_crystal_F_000 576
_exptl_crystal_size_max .15
_exptl_crystal_size_mid .15
_exptl_crystal_size_min .1
_refine_diff_density_max .249
_refine_diff_density_min -.500
_refine_ls_extinction_method none
_refine_ls_goodness_of_fit_ref .960
_refine_ls_hydrogen_treatment constr
_refine_ls_matrix_type full
_refine_ls_number_parameters 367
_refine_ls_number_reflns 6331
_refine_ls_number_restraints 0
_refine_ls_restrained_S_all .960
_refine_ls_R_factor_all .1370
_refine_ls_R_factor_gt .0622
_refine_ls_shift/su_max .000
_refine_ls_shift/su_mean .000
_refine_ls_structure_factor_coef Fsqd
_refine_ls_weighting_details 'w=1/[\s^2^(Fo^2^)+(0.0809P)^2^] where P=(Fo^2^+2Fc^2^)/3'
_refine_ls_weighting_scheme calc
_refine_ls_wR_factor_gt .1346
_refine_ls_wR_factor_ref .1653
_reflns_number_gt 3359
_reflns_number_total 6331
_reflns_threshold_expression >2\s(I)
_cod_data_source_file sk1522.cif
_cod_data_source_block 3a
_cod_depositor_comments
;
The following automatic conversions were performed:

'_exptl_absorpt_correction_type' value 'Multi-scan' changed to
'multi-scan' according to
/home/saulius/struct/CIF-dictionaries/cif_core.dic dictionary named
'cif_core.dic' version 2.4.1 from 2010-06-29.

Automatic conversion script
Id: cif_fix_values 1715 2011-07-08 13:25:40Z adriana 
;
_cod_original_cell_volume 1403.88(8)
_cod_original_sg_symbol_H-M P-1
_cod_database_code 2012461
_cod_database_fobs_code 2012461

loop_
_symmetry_equiv_pos_as_xyz
'x, y, z'
'-x, -y, -z'

loop_
_atom_site_label
_atom_site_fract_x
_atom_site_fract_y
_atom_site_fract_z
_atom_site_U_iso_or_equiv
_atom_site_adp_type
_atom_site_calc_flag
_atom_site_refinement_flags
_atom_site_occupancy
_atom_site_disorder_assembly
_atom_site_disorder_group
_atom_site_type_symbol
O11 .25428(17) .07135(15) .57136(13) .0359(4) Uani d . 1 . . O
C12 .3651(2) .0548(2) .55603(18) .0327(6) Uani d . 1 . . C
C121 .4221(3) .1634(2) .5019(2) .0412(6) Uani d . 1 . . C
C122 .4809(3) .0560(2) .66668(18) .0426(6) Uani d . 1 . . C
O13 .30146(16) -.06671(14) .47684(11) .0320(4) Uani d . 1 . . O
C14 .2119(2) -.1784(2) .49390(17) .0288(5) Uani d . 1 . . C
O14 .19023(17) -.28312(16) .44886(12) .0378(4) Uani d . 1 . . O
C15 .1453(2) -.1604(2) .56262(16) .0275(5) Uani d . 1 . . C
C16 .1585(2) -.0295(2) .59303(17) .0304(5) Uani d . 1 . . C
O16 .08966(18) -.00424(16) .63185(13) .0412(4) Uani d . 1 . . O
C17 .0672(2) -.2682(2) .59001(16) .0297(5) Uani d . 1 . . C
C18 -.0094(2) -.2771(2) .65323(17) .0302(5) Uani d . 1 . . C
C19 -.0818(2) -.3936(2) .67307(16) .0294(5) Uani d . 1 . . C
C191 -.1641(2) -.4159(2) .73519(16) .0261(5) Uani d . 1 . . C
C192 -.1893(2) -.3190(2) .77604(17) .0289(5) Uani d . 1 . . C
C193 -.2664(2) -.3448(2) .83681(16) .0301(5) Uani d . 1 . . C
C194 -.3221(2) -.4687(2) .85977(16) .0275(5) Uani d . 1 . . C
C91 -.4076(3) -.4976(2) .92450(18) .0358(6) Uani d . 1 . . C
C195 -.2986(2) -.5650(2) .81877(17) .0307(5) Uani d . 1 . . C
C196 -.2230(2) -.5409(2) .75661(17) .0298(5) Uani d . 1 . . C
O21 -.31404(16) -.06950(14) .89824(12) .0312(4) Uani d . 1 . . O
C22 -.2865(3) -.0430(2) 1.01284(18) .0325(6) Uani d . 1 . . C
C221 -.4148(3) -.1473(2) 1.0201(2) .0500(7) Uani d . 1 . . C
C222 -.1419(3) -.0383(2) 1.09044(18) .0384(6) Uani d . 1 . . C
O23 -.28717(17) .08017(14) 1.03894(12) .0344(4) Uani d . 1 . . O
C24 -.2123(2) .1856(2) 1.00726(17) .0282(5) Uani d . 1 . . C
O24 -.19663(17) .29170(15) 1.04345(12) .0363(4) Uani d . 1 . . O
C25 -.1633(2) .1603(2) .92736(16) .0262(5) Uani d . 1 . . C
C26 -.2246(2) .0246(2) .86595(17) .0282(5) Uani d . 1 . . C
O26 -.20926(17) -.00941(15) .78898(12) .0383(4) Uani d . 1 . . O
C27 -.0675(2) .2672(2) .91029(16) .0279(5) Uani d . 1 . . C
C28 -.0046(2) .2744(2) .83730(17) .0278(5) Uani d . 1 . . C
C29 .0899(2) .3936(2) .83520(17) .0289(5) Uani d . 1 . . C
C291 .1671(2) .4208(2) .76888(16) .0272(5) Uani d . 1 . . C
C292 .1696(2) .3235(2) .70598(17) .0304(5) Uani d . 1 . . C
C293 .2447(2) .3554(2) .64403(17) .0326(5) Uani d . 1 . . C
C294 .3214(2) .4858(2) .64154(17) .0330(6) Uani d . 1 . . C
C92 .4030(3) .5200(3) .57376(19) .0442(7) Uani d . 1 . . C
C295 .3203(2) .5827(2) .70421(18) .0349(6) Uani d . 1 . . C
C296 .2457(2) .5523(2) .76738(17) .0305(5) Uani d . 1 . . C
H12A .4569 .2485 .5492 .062 Uiso calc R 1 . . H
H12B .3436 .1520 .4279 .062 Uiso calc R 1 . . H
H12C .5031 .1604 .4935 .062 Uiso calc R 1 . . H
H12D .4368 -.0182 .6960 .064 Uiso calc R 1 . . H
H12E .5230 .1385 .7205 .064 Uiso calc R 1 . . H
H12F .5581 .0486 .6552 .064 Uiso calc R 1 . . H
H17 .0632 -.3482 .5635 .036 Uiso calc R 1 . . H
H18 -.0096 -.2004 .6818 .036 Uiso calc R 1 . . H
H19 -.0783 -.4678 .6434 .035 Uiso calc R 1 . . H
H192 -.1526 -.2339 .7617 .035 Uiso calc R 1 . . H
H193 -.2818 -.2772 .8635 .036 Uiso calc R 1 . . H
H91A -.3994 -.5691 .9614 .054 Uiso calc R 1 . . H
H91B -.5106 -.5238 .8730 .054 Uiso calc R 1 . . H
H91C -.3687 -.4187 .9814 .054 Uiso calc R 1 . . H
H195 -.3353 -.6498 .8336 .037 Uiso calc R 1 . . H
H196 -.2108 -.6098 .7281 .036 Uiso calc R 1 . . H
H22A -.4230 -.2340 .9991 .075 Uiso calc R 1 . . H
H22B -.5045 -.1431 .9687 .075 Uiso calc R 1 . . H
H22C -.4007 -.1327 1.0971 .075 Uiso calc R 1 . . H
H22D -.0633 .0341 1.0835 .058 Uiso calc R 1 . . H
H22E -.1423 -.1216 1.0703 .058 Uiso calc R 1 . . H
H22F -.1259 -.0244 1.1681 .058 Uiso calc R 1 . . H
H27 -.0385 .3495 .9540 .033 Uiso calc R 1 . . H
H28 -.0283 .1966 .7904 .033 Uiso calc R 1 . . H
H29 .1072 .4677 .8828 .035 Uiso calc R 1 . . H
H292 .1186 .2339 .7059 .037 Uiso calc R 1 . . H
H293 .2444 .2872 .6021 .039 Uiso calc R 1 . . H
H92D .5075 .5509 .6235 .066 Uiso calc R 1 . . H
H92E .3882 .5895 .5367 .066 Uiso calc R 1 . . H
H92F .3664 .4419 .5169 .066 Uiso calc R 1 . . H
H295 .3717 .6721 .7040 .042 Uiso calc R 1 . . H
H296 .2477 .6210 .8101 .037 Uiso calc R 1 . . H

loop_
_atom_site_aniso_label
_atom_site_aniso_U_11
_atom_site_aniso_U_22
_atom_site_aniso_U_33
_atom_site_aniso_U_12
_atom_site_aniso_U_13
_atom_site_aniso_U_23
O11 .0376(10) .0269(9) .0520(10) .0126(8) .0304(8) .0116(7)
C12 .0330(13) .0243(13) .0447(14) .0095(11) .0249(11) .0057(10)
C121 .0392(15) .0342(15) .0573(15) .0132(12) .0317(13) .0153(12)
C122 .0333(14) .0381(16) .0424(14) .0096(12) .0120(12) .0035(11)
O13 .0333(9) .0273(9) .0366(9) .0089(8) .0220(7) .0071(7)
C14 .0237(12) .0302(14) .0302(12) .0094(11) .0132(10) .0066(10)
O14 .0405(10) .0286(10) .0467(10) .0109(8) .0272(8) .0024(7)
C15 .0243(12) .0275(13) .0292(11) .0090(10) .0139(10) .0042(9)
C16 .0309(13) .0308(14) .0306(12) .0118(11) .0174(10) .0091(10)
O16 .0507(11) .0340(10) .0567(10) .0206(9) .0386(9) .0139(8)
C17 .0256(12) .0277(13) .0309(12) .0084(11) .0128(10) .0022(9)
C18 .0276(13) .0284(14) .0328(12) .0094(11) .0158(10) .0031(10)
C19 .0260(12) .0274(14) .0312(12) .0086(11) .0138(10) .0033(9)
C191 .0208(11) .0254(13) .0258(11) .0064(10) .0095(9) .0044(9)
C192 .0280(12) .0201(13) .0327(12) .0061(10) .0137(10) .0037(9)
C193 .0314(13) .0256(13) .0315(12) .0103(11) .0158(10) .0006(9)
C194 .0247(12) .0270(13) .0256(11) .0081(10) .0107(9) .0055(9)
C91 .0336(13) .0397(15) .0370(13) .0147(12) .0205(11) .0111(11)
C195 .0297(13) .0242(13) .0362(12) .0098(11) .0159(10) .0102(10)
C196 .0302(13) .0243(13) .0377(12) .0124(11) .0181(10) .0075(10)
O21 .0300(9) .0217(9) .0387(9) .0077(7) .0174(7) .0055(6)
C22 .0406(14) .0232(13) .0443(14) .0150(11) .0281(12) .0114(10)
C221 .0569(18) .0269(15) .0816(19) .0129(13) .0510(16) .0173(13)
C222 .0496(16) .0335(15) .0372(13) .0228(13) .0206(12) .0122(11)
O23 .0412(10) .0221(9) .0536(10) .0136(8) .0343(8) .0128(7)
C24 .0257(12) .0250(14) .0355(12) .0123(11) .0148(10) .0076(10)
O24 .0450(10) .0239(10) .0498(10) .0154(8) .0305(8) .0088(7)
C25 .0240(12) .0238(13) .0321(12) .0112(10) .0138(10) .0077(9)
C26 .0243(12) .0264(13) .0334(12) .0119(11) .0127(10) .0092(10)
O26 .0453(11) .0326(10) .0377(9) .0147(8) .0231(8) .0036(7)
C27 .0299(12) .0254(13) .0311(12) .0152(11) .0139(10) .0074(9)
C28 .0299(13) .0274(13) .0325(12) .0153(11) .0177(10) .0081(9)
C29 .0294(13) .0288(14) .0344(12) .0156(11) .0174(10) .0087(10)
C291 .0223(11) .0274(13) .0305(11) .0105(10) .0118(9) .0083(9)
C292 .0276(13) .0255(13) .0359(12) .0117(11) .0131(10) .0059(10)
C293 .0323(13) .0368(15) .0307(12) .0169(12) .0154(10) .0042(10)
C294 .0282(13) .0428(16) .0304(12) .0164(12) .0151(10) .0113(10)
C92 .0386(15) .0576(18) .0410(14) .0187(14) .0253(12) .0138(12)
C295 .0332(14) .0302(14) .0441(14) .0118(12) .0226(11) .0160(11)
C296 .0314(13) .0257(13) .0388(13) .0139(11) .0193(11) .0081(10)

loop_
_atom_type_symbol
_atom_type_description
_atom_type_scat_dispersion_real
_atom_type_scat_dispersion_imag
_atom_type_scat_source
C C .0033 .0016 'International Tables Vol C Tables 4.2.6.8 and 6.1.1.4'
H H .0000 .0000 'International Tables Vol C Tables 4.2.6.8 and 6.1.1.4'
O O .0106 .0060 'International Tables Vol C Tables 4.2.6.8 and 6.1.1.4'

loop_
_geom_angle_atom_site_label_1
_geom_angle_atom_site_label_2
_geom_angle_atom_site_label_3
_geom_angle
_geom_angle_publ_flag
C16 O11 C12 119.10(17) no
O11 C12 O13 110.18(17) no
O11 C12 C121 105.73(18) no
O13 C12 C121 106.45(17) no
O11 C12 C122 110.58(18) no
O13 C12 C122 109.84(18) no
C121 C12 C122 113.9(2) no
C12 C121 H12A 109.5 no
C12 C121 H12B 109.5 no
H12A C121 H12B 109.5 no
C12 C121 H12C 109.5 no
H12A C121 H12C 109.5 no
H12B C121 H12C 109.5 no
C12 C122 H12D 109.5 no
C12 C122 H12E 109.5 no
H12D C122 H12E 109.5 no
C12 C122 H12F 109.5 no
H12D C122 H12F 109.5 no
H12E C122 H12F 109.5 no
C14 O13 C12 117.70(16) no
O14 C14 O13 118.02(19) no
O14 C14 C15 125.5(2) no
O13 C14 C15 116.41(19) no
C17 C15 C14 117.7(2) no
C17 C15 C16 123.0(2) no
C14 C15 C16 119.17(19) no
O16 C16 O11 117.7(2) no
O16 C16 C15 126.4(2) no
O11 C16 C15 115.87(19) no
C15 C17 C18 128.5(2) no
C15 C17 H17 115.7 no
C18 C17 H17 115.7 no
C19 C18 C17 120.7(2) no
C19 C18 H18 119.6 no
C17 C18 H18 119.6 no
C18 C19 C191 126.1(2) no
C18 C19 H19 116.9 no
C191 C19 H19 116.9 no
C192 C191 C196 117.28(19) no
C192 C191 C19 123.6(2) no
C196 C191 C19 119.1(2) no
C193 C192 C191 121.3(2) no
C193 C192 H192 119.4 no
C191 C192 H192 119.4 no
C192 C193 C194 121.2(2) no
C192 C193 H193 119.4 no
C194 C193 H193 119.4 no
C195 C194 C193 117.8(2) no
C195 C194 C91 121.0(2) no
C193 C194 C91 121.3(2) no
C194 C91 H91A 109.5 no
C194 C91 H91B 109.5 no
H91A C91 H91B 109.5 no
C194 C91 H91C 109.5 no
H91A C91 H91C 109.5 no
H91B C91 H91C 109.5 no
C194 C195 C196 121.7(2) no
C194 C195 H195 119.2 no
C196 C195 H195 119.2 no
C195 C196 C191 120.8(2) no
C195 C196 H196 119.6 no
C191 C196 H196 119.6 no
C26 O21 C22 117.62(17) no
O21 C22 O23 109.68(16) no
O21 C22 C221 106.72(19) no
O23 C22 C221 105.83(18) no
O21 C22 C222 109.83(18) no
O23 C22 C222 110.53(18) no
C221 C22 C222 114.1(2) no
C22 C221 H22A 109.5 no
C22 C221 H22B 109.5 no
H22A C221 H22B 109.5 no
C22 C221 H22C 109.5 no
H22A C221 H22C 109.5 no
H22B C221 H22C 109.5 no
C22 C222 H22D 109.5 no
C22 C222 H22E 109.5 no
H22D C222 H22E 109.5 no
C22 C222 H22F 109.5 no
H22D C222 H22F 109.5 no
H22E C222 H22F 109.5 no
C24 O23 C22 118.58(16) no
O24 C24 O23 117.51(19) no
O24 C24 C25 125.3(2) no
O23 C24 C25 117.10(19) no
C27 C25 C24 117.0(2) no
C27 C25 C26 123.64(19) no
C24 C25 C26 119.31(19) no
O26 C26 O21 118.2(2) no
O26 C26 C25 126.8(2) no
O21 C26 C25 114.88(18) no
C25 C27 C28 129.9(2) no
C25 C27 H27 115.0 no
C28 C27 H27 115.0 no
C29 C28 C27 119.3(2) no
C29 C28 H28 120.3 no
C27 C28 H28 120.3 no
C28 C29 C291 127.6(2) no
C28 C29 H29 116.2 no
C291 C29 H29 116.2 no
C292 C291 C296 117.4(2) no
C292 C291 C29 123.7(2) no
C296 C291 C29 118.90(19) no
C293 C292 C291 121.1(2) no
C293 C292 H292 119.5 no
C291 C292 H292 119.5 no
C292 C293 C294 121.5(2) no
C292 C293 H293 119.2 no
C294 C293 H293 119.2 no
C295 C294 C293 117.7(2) no
C295 C294 C92 121.0(2) no
C293 C294 C92 121.3(2) no
C294 C92 H92D 109.5 no
C294 C92 H92E 109.5 no
H92D C92 H92E 109.5 no
C294 C92 H92F 109.5 no
H92D C92 H92F 109.5 no
H92E C92 H92F 109.5 no
C294 C295 C296 121.5(2) no
C294 C295 H295 119.3 no
C296 C295 H295 119.3 no
C295 C296 C291 120.8(2) no
C295 C296 H296 119.6 no
C291 C296 H296 119.6 no

loop_
_geom_bond_atom_site_label_1
_geom_bond_atom_site_label_2
_geom_bond_site_symmetry_2
_geom_bond_distance
_geom_bond_publ_flag
O11 C16 . 1.361(3) no
O11 C12 . 1.431(3) no
C12 O13 . 1.439(3) no
C12 C121 . 1.505(3) no
C12 C122 . 1.512(3) no
C121 H12A . .9800 no
C121 H12B . .9800 no
C121 H12C . .9800 no
C122 H12D . .9800 no
C122 H12E . .9800 no
C122 H12F . .9800 no
O13 C14 . 1.366(3) no
C14 O14 . 1.210(3) no
C14 C15 . 1.469(3) no
C15 C17 . 1.358(3) no
C15 C16 . 1.471(3) no
C16 O16 . 1.213(2) no
C17 C18 . 1.424(3) no
C17 H17 . .9500 no
C18 C19 . 1.352(3) no
C18 H18 . .9500 no
C19 C191 . 1.447(3) no
C19 H19 . .9500 no
C191 C192 . 1.401(3) no
C191 C196 . 1.404(3) no
C192 C193 . 1.382(3) no
C192 H192 . .9500 no
C193 C194 . 1.398(3) no
C193 H193 . .9500 no
C194 C195 . 1.383(3) no
C194 C91 . 1.502(3) no
C91 H91A . .9800 no
C91 H91B . .9800 no
C91 H91C . .9800 no
C195 C196 . 1.386(3) no
C195 H195 . .9500 no
C196 H196 . .9500 no
O21 C26 . 1.369(3) no
O21 C22 . 1.438(2) no
C22 O23 . 1.445(3) no
C22 C221 . 1.503(3) no
C22 C222 . 1.504(3) no
C221 H22A . .9800 no
C221 H22B . .9800 no
C221 H22C . .9800 no
C222 H22D . .9800 no
C222 H22E . .9800 no
C222 H22F . .9800 no
O23 C24 . 1.359(3) no
C24 O24 . 1.210(2) no
C24 C25 . 1.469(3) no
C25 C27 . 1.367(3) no
C25 C26 . 1.471(3) no
C26 O26 . 1.200(2) no
C27 C28 . 1.418(3) no
C27 H27 . .9500 no
C28 C29 . 1.359(3) no
C28 H28 . .9500 no
C29 C291 . 1.447(3) no
C29 H29 . .9500 no
C291 C292 . 1.398(3) no
C291 C296 . 1.408(3) no
C292 C293 . 1.379(3) no
C292 H292 . .9500 no
C293 C294 . 1.397(3) no
C293 H293 . .9500 no
C294 C295 . 1.384(3) no
C294 C92 . 1.503(3) no
C92 H92D . .9800 no
C92 H92E . .9800 no
C92 H92F . .9800 no
C295 C296 . 1.387(3) no
C295 H295 . .9500 no
C296 H296 . .9500 no

loop_
_geom_hbond_atom_site_label_D
_geom_hbond_atom_site_label_H
_geom_hbond_atom_site_label_A
_geom_hbond_site_symmetry_A
_geom_hbond_distance_DH
_geom_hbond_distance_HA
_geom_hbond_distance_DA
_geom_hbond_angle_DHA
_geom_hbond_publ_flag
C29 H29 O24 2_567 .95 2.52 3.412(3) 156 y
C193 H193 O21 1_555 .95 2.60 3.531(3) 166 y
C296 H296 O24 2_567 .95 2.56 3.425(3) 152 y
C293 H293 O11 1_555 .95 2.54 3.422(3) 154 y

loop_
_geom_torsion_atom_site_label_1
_geom_torsion_atom_site_label_2
_geom_torsion_atom_site_label_3
_geom_torsion_atom_site_label_4
_geom_torsion
_geom_torsion_publ_flag
C16 O11 C12 O13 49.5(2) no
C16 O11 C12 C121 164.12(18) no
C16 O11 C12 C122 -72.1(2) no
O11 C12 O13 C14 -50.6(2) no
C121 C12 O13 C14 -164.80(17) no
C122 C12 O13 C14 71.4(2) no
C12 O13 C14 O14 -160.17(19) no
C12 O13 C14 C15 22.2(3) no
O14 C14 C15 C17 8.7(3) no
O13 C14 C15 C17 -173.80(18) no
O14 C14 C15 C16 -167.8(2) no
O13 C14 C15 C16 9.6(3) no
C12 O11 C16 O16 162.67(19) no
C12 O11 C16 C15 -19.5(3) no
C17 C15 C16 O16 -9.9(3) no
C14 C15 C16 O16 166.5(2) no
C17 C15 C16 O11 172.47(19) no
C14 C15 C16 O11 -11.2(3) no
C14 C15 C17 C18 -178.75(19) y
C16 C15 C17 C18 -2.3(4) y
C15 C17 C18 C19 -179.8(2) y
C17 C18 C19 C191 -179.61(19) y
C18 C19 C191 C192 5.4(3) y
C18 C19 C191 C196 -174.6(2) y
C196 C191 C192 C193 1.2(3) n
C19 C191 C192 C193 -178.8(2) no
C191 C192 C193 C194 .0(3) no
C192 C193 C194 C195 -.5(3) no
C192 C193 C194 C91 -179.19(19) no
C193 C194 C195 C196 -.2(3) no
C91 C194 C195 C196 178.43(19) no
C194 C195 C196 C191 1.5(3) no
C192 C191 C196 C195 -2.0(3) no
C19 C191 C196 C195 178.00(19) no
C26 O21 C22 O23 55.0(2) no
C26 O21 C22 C221 169.22(18) no
C26 O21 C22 C222 -66.6(2) no
O21 C22 O23 C24 -46.0(2) no
C221 C22 O23 C24 -160.77(19) no
C222 C22 O23 C24 75.2(2) no
C22 O23 C24 O24 -169.70(18) no
C22 O23 C24 C25 13.2(3) no
O24 C24 C25 C27 14.0(3) no
O23 C24 C25 C27 -169.16(18) no
O24 C24 C25 C26 -162.6(2) no
O23 C24 C25 C26 14.2(3) no
C22 O21 C26 O26 154.03(19) no
C22 O21 C26 C25 -29.3(2) no
C27 C25 C26 O26 -6.2(3) no
C24 C25 C26 O26 170.2(2) no
C27 C25 C26 O21 177.45(18) no
C24 C25 C26 O21 -6.2(3) no
C24 C25 C27 C28 -178.17(19) y
C26 C25 C27 C28 -1.7(3) y
C25 C27 C28 C29 -179.7(2) y
C27 C28 C29 C291 178.55(19) y
C28 C29 C291 C292 -8.7(3) y
C28 C29 C291 C296 171.8(2) y
C296 C291 C292 C293 -.7(3) no
C29 C291 C292 C293 179.75(19) no
C291 C292 C293 C294 .0(3) no
C292 C293 C294 C295 .4(3) no
C292 C293 C294 C92 -179.9(2) no
C293 C294 C295 C296 -.1(3) no
C92 C294 C295 C296 -179.8(2) no
C294 C295 C296 C291 -.6(3) no
C292 C291 C296 C295 1.0(3) no
C29 C291 C296 C295 -179.46(19) no

loop_
_cod_related_entry_id
_cod_related_entry_database
_cod_related_entry_code
1 ChemSpider 24724431
